data_7014556
loop_
_publ_author_name
'Kang, Ling-Chen'
'Yao, Min-Xia'
'Chen, Xin'
'Li, Yi-Zhi'
'Song, You'
'Zuo, Jing-Lin'
'You, Xiao-Zeng'

_publ_section_title
;
 Hexanuclear Fe(III)(2)Co(III)(2)M(II)(2) (M = Cu, Ni, Mn) clusters
 based on Kl\"aui's tripodal ligand and tricyanometalates: syntheses,
 structures and magnetic properties.
;
_journal_issue 10
_journal_name_full 'Dalton transactions (Cambridge, England : 2003)'
_journal_page_first 2204
_journal_page_last 2212
_journal_paper_doi 10.1039/c0dt00954g
_journal_volume 40
_journal_year 2011
_chemical_formula_moiety 'C64 H94 B2 Co2 Cu2 Fe2 N22 O18 P6, 4(C H4 O), H2 O'
_chemical_formula_sum 'C68 H112 B2 Co2 Cu2 Fe2 N22 O23 P6'
_chemical_formula_weight 2169.90
_chemical_name_systematic
;
?
;
_space_group_IT_number 2
_symmetry_cell_setting triclinic
_symmetry_space_group_name_Hall '-P 1'
_symmetry_space_group_name_H-M 'P -1'
_atom_sites_solution_hydrogens geom
_atom_sites_solution_primary direct
_atom_sites_solution_secondary difmap
_audit_creation_method SHELXL-97
_cell_angle_alpha 70.254(4)
_cell_angle_beta 86.355(4)
_cell_angle_gamma 74.224(4)
_cell_formula_units_Z 1
_cell_length_a 11.660(3)
_cell_length_b 14.156(4)
_cell_length_c 16.840(5)
_cell_measurement_temperature 291(2)
_cell_volume 2516.4(12)
_computing_cell_refinement 'Bruker SMART'
_computing_data_collection 'Bruker SMART'
_computing_data_reduction 'Bruker SAINT'
_computing_molecular_graphics 'Bruker SHELXTL'
_computing_publication_material 'Bruker SHELXTL'
_computing_structure_refinement 'Bruker SHELXTL'
_computing_structure_solution 'Bruker SHELXTL'
_diffrn_ambient_temperature 291(2)
_diffrn_measured_fraction_theta_full 0.984
_diffrn_measured_fraction_theta_max 0.984
_diffrn_measurement_device_type 'CCD area detector'
_diffrn_measurement_method 'phi and omega scans'
_diffrn_radiation_monochromator graphite
_diffrn_radiation_source 'fine-focus sealed tube'
_diffrn_radiation_type MoK\a
_diffrn_radiation_wavelength 0.71073
_diffrn_reflns_av_R_equivalents 0.0374
_diffrn_reflns_av_sigmaI/netI 0.0861
_diffrn_reflns_limit_h_max 13
_diffrn_reflns_limit_h_min -13
_diffrn_reflns_limit_k_max 16
_diffrn_reflns_limit_k_min -16
_diffrn_reflns_limit_l_max 19
_diffrn_reflns_limit_l_min -13
_diffrn_reflns_number 12627
_diffrn_reflns_theta_full 25.00
_diffrn_reflns_theta_max 25.00
_diffrn_reflns_theta_min 1.68
_exptl_absorpt_coefficient_mu 1.187
_exptl_absorpt_correction_T_max 0.2854
_exptl_absorpt_correction_T_min 0.2412
_exptl_absorpt_correction_type multi-scan
_exptl_absorpt_process_details 'SADABS,2000; Bruker'
_exptl_crystal_colour brown
_exptl_crystal_density_diffrn 1.432
_exptl_crystal_density_method 'not measured'
_exptl_crystal_description block
_exptl_crystal_F_000 1122.0
_exptl_crystal_size_max 0.19
_exptl_crystal_size_mid 0.17
_exptl_crystal_size_min 0.16
_refine_diff_density_max 0.805
_refine_diff_density_min -0.644
_refine_diff_density_rms 0.112
_refine_ls_extinction_method none
_refine_ls_goodness_of_fit_ref 0.964
_refine_ls_hydrogen_treatment constr
_refine_ls_matrix_type full
_refine_ls_number_parameters 602
_refine_ls_number_reflns 8728
_refine_ls_number_restraints 3
_refine_ls_restrained_S_all 0.964
_refine_ls_R_factor_all 0.1275
_refine_ls_R_factor_gt 0.0733
_refine_ls_shift/su_max 0.000
_refine_ls_shift/su_mean 0.000
_refine_ls_structure_factor_coef Fsqd
_refine_ls_weighting_details 'calc w=1/[\s^2^(Fo^2^)+(0.1374P)^2^+0.0000P] where P=(Fo^2^+2Fc^2^)/3'
_refine_ls_weighting_scheme calc
_refine_ls_wR_factor_gt 0.1955
_refine_ls_wR_factor_ref 0.2246
_reflns_number_gt 5099
_reflns_number_total 8728
_reflns_threshold_expression >2sigma(I)
_cod_data_source_file C0DT00954G.TXT
_cod_data_source_block 2
_cod_depositor_comments
;
The following automatic conversions were performed:
'_symmetry_cell_setting' value 'Triclinic' changed to 'triclinic'
according to '/home/saulius/struct/CIF-dictionaries/cif_core.dic'
dictionary named 'cif_core.dic' version 2.4.1 from
2010-06-29.

'_exptl_absorpt_correction_type' value 'Multi-scan' changed
to 'multi-scan' according to
'/home/saulius/struct/CIF-dictionaries/cif_core.dic' dictionary named
'cif_core.dic' version 2.4.1 from 2010-06-29.

Automatic conversion script
Id: cif_fix_enum 1555 2011-01-17 13:19:09Z saulius 
;
_cod_database_code 7014556

loop_
_symmetry_equiv_pos_as_xyz
'x, y, z'
'-x, -y, -z'

loop_
_atom_site_label
_atom_site_type_symbol
_atom_site_fract_x
_atom_site_fract_y
_atom_site_fract_z
_atom_site_U_iso_or_equiv
_atom_site_adp_type
_atom_site_occupancy
_atom_site_symmetry_multiplicity
_atom_site_calc_flag
_atom_site_refinement_flags
_atom_site_disorder_assembly
_atom_site_disorder_group
B1 B 0.3980(8) 0.2443(7) 0.5083(6) 0.059(2) Uani 1 1 d . . .
C1 C 0.0589(6) 0.1709(5) 0.4587(4) 0.0475(16) Uani 1 1 d . . .
C2 C 0.1687(6) 0.0167(6) 0.5896(4) 0.0472(16) Uani 1 1 d . . .
C3 C 0.0479(7) 0.1990(6) 0.6084(5) 0.0587(19) Uani 1 1 d . . .
C4 C 0.3006(8) 0.0959(7) 0.7089(5) 0.073(2) Uani 1 1 d . . .
H4 H 0.2493 0.0592 0.7417 0.088 Uiso 1 1 calc R . .
C5 C 0.3996(9) 0.1134(8) 0.7377(6) 0.088(3) Uani 1 1 d . . .
H5 H 0.4266 0.0916 0.7935 0.106 Uiso 1 1 calc R . .
C6 C 0.4495(8) 0.1686(7) 0.6683(6) 0.070(2) Uani 1 1 d . . .
H6 H 0.5179 0.1904 0.6683 0.084 Uiso 1 1 calc R . .
C7 C 0.0943(7) 0.3907(6) 0.4594(5) 0.061(2) Uani 1 1 d . . .
H7 H 0.0137 0.3936 0.4581 0.073 Uiso 1 1 calc R . .
C8 C 0.1400(8) 0.4758(6) 0.4293(6) 0.072(2) Uani 1 1 d . . .
H8 H 0.0979 0.5454 0.4063 0.086 Uiso 1 1 calc R . .
C9 C 0.2590(8) 0.4360(6) 0.4405(5) 0.066(2) Uani 1 1 d . . .
H9 H 0.3150 0.4742 0.4249 0.080 Uiso 1 1 calc R . .
C10 C 0.3293(7) 0.0683(5) 0.4171(5) 0.0564(19) Uani 1 1 d . . .
H10 H 0.2795 0.0300 0.4105 0.068 Uiso 1 1 calc R . .
C11 C 0.4317(8) 0.0743(6) 0.3755(5) 0.069(2) Uani 1 1 d . . .
H11 H 0.4646 0.0417 0.3366 0.083 Uiso 1 1 calc R . .
C12 C 0.4763(7) 0.1378(6) 0.4022(5) 0.060(2) Uani 1 1 d . . .
H12 H 0.5457 0.1578 0.3839 0.072 Uiso 1 1 calc R . .
C13 C 0.6227(10) 0.3730(10) 0.4952(8) 0.111(4) Uani 1 1 d . . .
H13 H 0.6491 0.4303 0.4927 0.133 Uiso 1 1 calc R . .
C14 C 0.6959(9) 0.2788(9) 0.5027(7) 0.100(3) Uani 1 1 d . . .
H14 H 0.7786 0.2588 0.5079 0.120 Uiso 1 1 calc R . .
C15 C 0.6248(8) 0.2201(8) 0.5011(7) 0.092(3) Uani 1 1 d . . .
H15 H 0.6488 0.1512 0.5027 0.110 Uiso 1 1 calc R . .
C16 C -0.3518(10) 0.5011(9) 0.0246(6) 0.093(3) Uani 1 1 d . . .
H16 H -0.4359 0.5094 0.0388 0.111 Uiso 1 1 calc R . .
C17 C -0.2822(10) 0.5568(8) 0.0376(6) 0.095(3) Uani 1 1 d . . .
H17 H -0.3075 0.6124 0.0623 0.114 Uiso 1 1 calc R . .
C18 C -0.1694(9) 0.5245(7) 0.0078(5) 0.078(3) Uani 1 1 d . . .
H18 H -0.1021 0.5534 0.0084 0.094 Uiso 1 1 calc R . .
C19 C -0.1686(10) 0.4479(8) -0.0243(5) 0.082(3) Uani 1 1 d . . .
H19 H -0.1023 0.4123 -0.0515 0.099 Uiso 1 1 calc R . .
C20 C -0.2874(12) 0.4325(9) -0.0125(6) 0.093(4) Uani 1 1 d . . .
H20 H -0.3168 0.3841 -0.0305 0.111 Uiso 1 1 calc R . .
C21 C -0.1426(13) 0.5784(10) 0.2640(9) 0.128(5) Uani 1 1 d D . .
H21A H -0.0746 0.5243 0.2950 0.154 Uiso 1 1 calc R . .
H21B H -0.1129 0.6376 0.2321 0.154 Uiso 1 1 calc R . .
C22 C -0.2104(16) 0.6058(15) 0.3181(12) 0.198(9) Uani 1 1 d D . .
H22A H -0.2879 0.6444 0.2926 0.297 Uiso 1 1 calc R . .
H22B H -0.1781 0.6488 0.3389 0.297 Uiso 1 1 calc R . .
H22C H -0.2170 0.5452 0.3641 0.297 Uiso 1 1 calc R . .
C23 C 0.1053(10) 0.3669(11) 0.2370(8) 0.134(5) Uani 1 1 d D . .
H23A H 0.0742 0.3651 0.2922 0.161 Uiso 1 1 calc R . .
H23B H 0.1181 0.2968 0.2358 0.161 Uiso 1 1 calc R . .
C24 C 0.2081(10) 0.3767(12) 0.2402(8) 0.149(6) Uani 1 1 d D . .
H24A H 0.2609 0.3368 0.2100 0.223 Uiso 1 1 calc R . .
H24B H 0.2355 0.3522 0.2980 0.223 Uiso 1 1 calc R . .
H24C H 0.2069 0.4488 0.2150 0.223 Uiso 1 1 calc R . .
C25 C 0.1350(11) 0.1950(10) 0.0720(8) 0.118(4) Uani 1 1 d . . .
H25A H 0.1229 0.1277 0.1050 0.142 Uiso 1 1 calc R . .
H25B H 0.1988 0.2054 0.0995 0.142 Uiso 1 1 calc R . .
C26 C 0.1712(13) 0.1935(11) -0.0109(9) 0.147(6) Uani 1 1 d . . .
H26A H 0.1282 0.1550 -0.0290 0.221 Uiso 1 1 calc R . .
H26B H 0.2552 0.1609 -0.0094 0.221 Uiso 1 1 calc R . .
H26C H 0.1544 0.2636 -0.0497 0.221 Uiso 1 1 calc R . .
C27 C -0.1470(13) 0.0892(10) 0.1258(8) 0.121(4) Uani 1 1 d . . .
H27A H -0.0821 0.0490 0.1669 0.145 Uiso 1 1 calc R . .
H27B H -0.2193 0.1012 0.1570 0.145 Uiso 1 1 calc R . .
C28 C -0.1586(18) 0.0305(12) 0.0790(11) 0.186(8) Uani 1 1 d . . .
H28A H -0.1102 -0.0394 0.1042 0.280 Uiso 1 1 calc R . .
H28B H -0.1332 0.0595 0.0228 0.280 Uiso 1 1 calc R . .
H28C H -0.2406 0.0301 0.0771 0.280 Uiso 1 1 calc R . .
C29 C -0.4766(10) 0.2214(10) 0.1741(7) 0.121(5) Uani 1 1 d . . .
H29A H -0.4263 0.1583 0.2130 0.146 Uiso 1 1 calc R . .
H29B H -0.5348 0.2537 0.2074 0.146 Uiso 1 1 calc R . .
C30 C -0.5342(11) 0.1943(10) 0.1250(8) 0.139(5) Uani 1 1 d . . .
H30A H -0.5867 0.2553 0.0869 0.208 Uiso 1 1 calc R . .
H30B H -0.5798 0.1488 0.1587 0.208 Uiso 1 1 calc R . .
H30C H -0.4782 0.1588 0.0933 0.208 Uiso 1 1 calc R . .
C31 C -0.4648(13) 0.4463(11) 0.2753(9) 0.141(5) Uani 1 1 d . . .
H31A H -0.3922 0.4445 0.3015 0.170 Uiso 1 1 calc R . .
H31B H -0.4999 0.3946 0.3145 0.170 Uiso 1 1 calc R . .
C32 C -0.5500(16) 0.5518(12) 0.2564(11) 0.199(9) Uani 1 1 d . . .
H32A H -0.5221 0.6006 0.2098 0.299 Uiso 1 1 calc R . .
H32B H -0.5553 0.5733 0.3051 0.299 Uiso 1 1 calc R . .
H32C H -0.6272 0.5493 0.2421 0.299 Uiso 1 1 calc R . .
C33 C 0.146(2) 0.9634(19) 0.3141(16) 0.223(11) Uani 1 1 d . . .
H33A H 0.0974 0.9857 0.3561 0.335 Uiso 1 1 calc R . .
H33B H 0.2092 0.9030 0.3414 0.335 Uiso 1 1 calc RD . .
H33C H 0.0979 0.9464 0.2794 0.335 Uiso 1 1 calc RD . .
C34 C 0.879(3) 0.271(3) 0.8278(19) 0.152(12) Uani 0.50 1 d P . .
H34A H 0.8315 0.2828 0.8741 0.228 Uiso 0.50 1 d PR . .
H34B H 0.9062 0.3311 0.7980 0.228 Uiso 0.50 1 d PR . .
H34C H 0.9458 0.2115 0.8489 0.228 Uiso 0.50 1 d PR . .
C35 C 0.540(10) 0.042(8) 0.940(4) 0.34(6) Uani 0.50 1 d P . .
H35A H 0.4573 0.0418 0.9398 0.516 Uiso 0.50 1 d PR . .
H35B H 0.5718 0.0106 0.9969 0.516 Uiso 0.50 1 d PR . .
H35C H 0.5835 0.0033 0.9058 0.516 Uiso 0.50 1 d PR . .
Co1 Co -0.20886(8) 0.40136(8) 0.10345(6) 0.0539(3) Uani 1 1 d . . .
Cu1 Cu -0.13884(7) 0.20868(6) 0.32877(5) 0.0468(3) Uani 1 1 d . . .
Fe1 Fe 0.17636(8) 0.15792(7) 0.54023(6) 0.0425(3) Uani 1 1 d . . .
N1 N -0.0100(5) 0.1775(4) 0.4113(4) 0.0499(14) Uani 1 1 d . . .
N2 N -0.1628(5) 0.0692(5) 0.3815(4) 0.0562(16) Uani 1 1 d . . .
N3 N -0.0276(8) 0.2262(7) 0.6494(5) 0.095(3) Uani 1 1 d . . .
N4 N 0.2933(5) 0.1420(4) 0.6250(4) 0.0515(15) Uani 1 1 d . . .
N5 N 0.3855(5) 0.1856(4) 0.6024(4) 0.0523(15) Uani 1 1 d . . .
N6 N 0.1806(5) 0.3041(4) 0.4906(3) 0.0459(13) Uani 1 1 d . . .
N7 N 0.2840(5) 0.3312(4) 0.4782(4) 0.0484(14) Uani 1 1 d . . .
N8 N 0.3089(5) 0.1237(4) 0.4685(3) 0.0453(13) Uani 1 1 d . . .
N9 N 0.4029(5) 0.1667(4) 0.4596(4) 0.0486(14) Uani 1 1 d . . .
N10 N 0.5111(6) 0.2792(5) 0.4969(5) 0.077(2) Uani 1 1 d . . .
N11 N 0.5090(7) 0.3752(6) 0.4919(6) 0.097(3) Uani 1 1 d . . .
O1 O -0.1324(5) 0.3531(4) 0.2933(3) 0.0579(13) Uani 1 1 d . . .
O2 O -0.1816(6) 0.5405(4) 0.2024(4) 0.0839(19) Uani 1 1 d . . .
O3 O 0.0115(5) 0.4236(5) 0.1831(3) 0.0748(17) Uani 1 1 d . . .
O4 O -0.0413(4) 0.1856(4) 0.2164(3) 0.0585(13) Uani 1 1 d . . .
O5 O 0.0306(5) 0.2724(5) 0.0717(4) 0.0857(18) Uani 1 1 d . . .
O6 O -0.1260(7) 0.1838(5) 0.0824(4) 0.097(2) Uani 1 1 d . . .
O7 O -0.2939(4) 0.2511(4) 0.2717(3) 0.0576(13) Uani 1 1 d . . .
O8 O -0.4036(6) 0.2903(6) 0.1360(4) 0.099(2) Uani 1 1 d . . .
O9 O -0.4393(6) 0.4241(6) 0.2037(5) 0.116(3) Uani 1 1 d . . .
O10 O 0.1916(18) 1.0391(16) 0.2666(12) 0.272(9) Uani 1 1 d . . .
H10A H 0.1347 1.0939 0.2479 0.326 Uiso 1 1 d R . .
O11 O 0.8129(18) 0.2530(17) 0.7760(13) 0.157(8) Uani 0.50 1 d P . .
H11A H 0.8564 0.2407 0.7363 0.189 Uiso 0.50 1 d PR . .
O12 O 0.549(7) 0.141(6) 0.910(3) 0.34(4) Uani 0.50 1 d P . .
H12A H 0.5968 0.1401 0.8702 0.410 Uiso 0.50 1 d PR . .
O13 O 0.293(2) 0.918(2) 0.1894(17) 0.220(11) Uani 0.50 1 d P . .
H13A H 0.2564 0.9593 0.2150 0.264 Uiso 0.50 1 d PRD . .
H13B H 0.2601 0.8685 0.2001 0.264 Uiso 0.50 1 d PR . .
P1 P -0.12491(18) 0.42406(15) 0.20354(12) 0.0541(5) Uani 1 1 d . . .
P2 P -0.08132(18) 0.25109(16) 0.12759(13) 0.0572(5) Uani 1 1 d . . .
P3 P -0.33453(17) 0.33446(17) 0.18790(13) 0.0616(6) Uani 1 1 d . . .

loop_
_atom_site_aniso_label
_atom_site_aniso_U_11
_atom_site_aniso_U_22
_atom_site_aniso_U_33
_atom_site_aniso_U_23
_atom_site_aniso_U_13
_atom_site_aniso_U_12
B1 0.049(5) 0.052(5) 0.088(7) -0.030(5) 0.010(5) -0.024(4)
C1 0.049(4) 0.045(4) 0.050(4) -0.012(3) 0.003(3) -0.021(3)
C2 0.043(4) 0.054(4) 0.043(4) -0.010(3) 0.000(3) -0.019(3)
C3 0.053(5) 0.072(5) 0.057(5) -0.019(4) 0.008(4) -0.029(4)
C4 0.070(6) 0.090(6) 0.060(5) -0.021(5) -0.013(4) -0.024(5)
C5 0.079(7) 0.112(8) 0.076(6) -0.037(6) -0.032(5) -0.015(6)
C6 0.061(5) 0.077(5) 0.085(6) -0.033(5) -0.010(5) -0.028(5)
C7 0.053(5) 0.050(4) 0.076(5) -0.018(4) 0.010(4) -0.012(4)
C8 0.065(5) 0.050(4) 0.097(6) -0.025(4) 0.006(5) -0.009(4)
C9 0.067(5) 0.048(4) 0.090(6) -0.023(4) 0.003(4) -0.023(4)
C10 0.073(5) 0.041(4) 0.061(5) -0.023(4) 0.001(4) -0.017(4)
C11 0.071(6) 0.065(5) 0.077(6) -0.035(4) 0.034(5) -0.021(4)
C12 0.050(4) 0.050(4) 0.083(5) -0.029(4) 0.022(4) -0.015(4)
C13 0.078(7) 0.110(9) 0.174(12) -0.064(8) -0.001(7) -0.052(7)
C14 0.054(6) 0.107(8) 0.157(11) -0.058(8) 0.000(6) -0.034(6)
C15 0.051(5) 0.087(6) 0.146(9) -0.044(6) 0.006(6) -0.028(5)
C16 0.072(7) 0.112(8) 0.073(7) 0.013(6) -0.031(5) -0.038(7)
C17 0.095(8) 0.072(6) 0.080(7) 0.013(5) -0.026(6) -0.001(6)
C18 0.070(6) 0.076(6) 0.065(5) 0.020(5) -0.015(5) -0.034(5)
C19 0.095(8) 0.090(7) 0.054(5) -0.007(5) -0.002(5) -0.032(6)
C20 0.136(10) 0.100(8) 0.049(5) 0.005(5) -0.038(6) -0.071(8)
C21 0.157(14) 0.102(9) 0.127(11) -0.050(8) -0.012(10) -0.018(9)
C22 0.189(19) 0.22(2) 0.200(18) -0.137(16) 0.012(14) 0.006(15)
C23 0.074(8) 0.185(13) 0.109(9) 0.007(9) -0.022(7) -0.046(8)
C24 0.068(8) 0.223(16) 0.128(11) -0.031(11) -0.022(7) -0.025(9)
C25 0.087(8) 0.124(10) 0.129(10) -0.038(8) 0.041(7) -0.017(7)
C26 0.154(13) 0.140(12) 0.176(14) -0.097(11) 0.076(11) -0.045(10)
C27 0.169(13) 0.125(10) 0.115(9) -0.056(8) 0.022(8) -0.095(10)
C28 0.29(2) 0.148(13) 0.186(15) -0.103(12) 0.078(15) -0.119(15)
C29 0.104(9) 0.162(12) 0.108(9) -0.013(8) -0.004(7) -0.091(9)
C30 0.108(10) 0.155(11) 0.164(12) -0.020(9) -0.038(9) -0.085(9)
C31 0.131(12) 0.116(10) 0.137(12) -0.029(9) 0.035(10) 0.009(9)
C32 0.195(18) 0.125(12) 0.210(17) -0.035(12) 0.082(14) 0.021(12)
C33 0.22(3) 0.24(3) 0.24(3) -0.08(2) -0.06(2) -0.10(2)
C34 0.16(3) 0.21(3) 0.17(3) -0.15(3) 0.09(2) -0.10(2)
C35 0.29(7) 0.6(2) 0.12(5) -0.08(8) -0.04(5) -0.18(12)
Co1 0.0426(5) 0.0624(6) 0.0499(6) -0.0010(5) -0.0078(4) -0.0235(5)
Cu1 0.0429(5) 0.0472(5) 0.0488(5) -0.0056(4) -0.0060(4) -0.0211(4)
Fe1 0.0396(5) 0.0446(5) 0.0461(6) -0.0126(4) -0.0001(4) -0.0184(4)
N1 0.045(3) 0.048(3) 0.053(3) -0.008(3) -0.006(3) -0.017(3)
N2 0.054(4) 0.054(4) 0.058(4) -0.003(3) -0.012(3) -0.026(3)
N3 0.085(6) 0.115(7) 0.089(6) -0.040(5) 0.035(5) -0.037(5)
N4 0.051(4) 0.051(3) 0.055(4) -0.012(3) -0.005(3) -0.024(3)
N5 0.045(3) 0.059(4) 0.058(4) -0.021(3) -0.007(3) -0.019(3)
N6 0.040(3) 0.045(3) 0.055(3) -0.015(3) 0.004(3) -0.017(3)
N7 0.037(3) 0.039(3) 0.075(4) -0.023(3) 0.009(3) -0.016(3)
N8 0.043(3) 0.038(3) 0.058(3) -0.015(3) 0.000(3) -0.017(3)
N9 0.044(3) 0.039(3) 0.067(4) -0.016(3) 0.003(3) -0.020(3)
N10 0.051(4) 0.066(4) 0.135(7) -0.050(4) 0.009(4) -0.032(4)
N11 0.073(5) 0.090(6) 0.157(8) -0.061(6) 0.005(5) -0.044(5)
O1 0.069(3) 0.051(3) 0.054(3) -0.009(2) -0.009(2) -0.026(3)
O2 0.106(5) 0.051(3) 0.088(4) -0.012(3) -0.017(4) -0.020(3)
O3 0.049(3) 0.097(4) 0.073(4) -0.003(3) -0.010(3) -0.040(3)
O4 0.049(3) 0.061(3) 0.062(3) -0.015(2) -0.001(2) -0.015(2)
O5 0.060(4) 0.101(5) 0.089(4) -0.023(4) 0.025(3) -0.025(4)
O6 0.134(6) 0.097(5) 0.089(5) -0.049(4) 0.003(4) -0.054(5)
O7 0.038(3) 0.062(3) 0.063(3) -0.001(2) -0.004(2) -0.023(2)
O8 0.083(4) 0.144(6) 0.074(4) -0.003(4) -0.019(3) -0.076(4)
O9 0.081(5) 0.106(5) 0.098(5) 0.003(4) 0.024(4) 0.021(4)
O10 0.246(19) 0.30(2) 0.248(19) -0.039(16) -0.064(15) -0.089(16)
O11 0.146(16) 0.23(2) 0.180(18) -0.155(17) 0.108(14) -0.092(15)
O12 0.29(5) 0.64(13) 0.10(3) -0.07(5) -0.03(3) -0.18(7)
O13 0.20(3) 0.23(3) 0.25(3) -0.10(2) 0.00(2) -0.05(2)
P1 0.0529(11) 0.0488(10) 0.0575(11) -0.0062(9) -0.0061(9) -0.0214(9)
P2 0.0501(11) 0.0681(13) 0.0554(11) -0.0172(10) 0.0039(9) -0.0241(10)
P3 0.0385(10) 0.0730(13) 0.0623(12) -0.0019(10) -0.0059(9) -0.0220(10)

loop_
_atom_type_symbol
_atom_type_description
_atom_type_scat_dispersion_real
_atom_type_scat_dispersion_imag
_atom_type_scat_source
C C 0.0033 0.0016 'International Tables Vol C Tables 4.2.6.8 and 6.1.1.4'
H H 0.0000 0.0000 'International Tables Vol C Tables 4.2.6.8 and 6.1.1.4'
B B 0.0013 0.0007 'International Tables Vol C Tables 4.2.6.8 and 6.1.1.4'
N N 0.0061 0.0033 'International Tables Vol C Tables 4.2.6.8 and 6.1.1.4'
O O 0.0106 0.0060 'International Tables Vol C Tables 4.2.6.8 and 6.1.1.4'
Fe Fe 0.3463 0.8444 'International Tables Vol C Tables 4.2.6.8 and 6.1.1.4'
Cu Cu 0.3201 1.2651 'International Tables Vol C Tables 4.2.6.8 and 6.1.1.4'
Co Co 0.3494 0.9721 'International Tables Vol C Tables 4.2.6.8 and 6.1.1.4'
P P 0.1023 0.0942 'International Tables Vol C Tables 4.2.6.8 and 6.1.1.4'

loop_
_geom_angle_atom_site_label_1
_geom_angle_atom_site_label_2
_geom_angle_atom_site_label_3
_geom_angle
_geom_angle_site_symmetry_1
_geom_angle_site_symmetry_3
_geom_angle_publ_flag
N10 B1 N7 115.2(6) . . ?
N10 B1 N5 109.4(7) . . ?
N7 B1 N5 107.6(6) . . ?
N10 B1 N9 110.6(7) . . ?
N7 B1 N9 106.6(6) . . ?
N5 B1 N9 107.1(6) . . ?
N1 C1 Fe1 179.3(6) . . ?
N2 C2 Fe1 178.8(6) 2_556 . ?
N3 C3 Fe1 177.7(8) . . ?
N4 C4 C5 106.9(8) . . ?
N4 C4 H4 126.6 . . ?
C5 C4 H4 126.6 . . ?
C6 C5 C4 106.7(8) . . ?
C6 C5 H5 126.7 . . ?
C4 C5 H5 126.7 . . ?
N5 C6 C5 108.4(7) . . ?
N5 C6 H6 125.8 . . ?
C5 C6 H6 125.8 . . ?
N6 C7 C8 110.8(7) . . ?
N6 C7 H7 124.6 . . ?
C8 C7 H7 124.6 . . ?
C9 C8 C7 104.8(7) . . ?
C9 C8 H8 127.6 . . ?
C7 C8 H8 127.6 . . ?
C8 C9 N7 109.2(7) . . ?
C8 C9 H9 125.4 . . ?
N7 C9 H9 125.4 . . ?
N8 C10 C11 111.6(7) . . ?
N8 C10 H10 124.2 . . ?
C11 C10 H10 124.2 . . ?
C10 C11 C12 105.7(7) . . ?
C10 C11 H11 127.2 . . ?
C12 C11 H11 127.2 . . ?
N9 C12 C11 108.2(7) . . ?
N9 C12 H12 125.9 . . ?
C11 C12 H12 125.9 . . ?
N11 C13 C14 112.5(9) . . ?
N11 C13 H13 123.8 . . ?
C14 C13 H13 123.8 . . ?
C15 C14 C13 105.4(9) . . ?
C15 C14 H14 127.3 . . ?
C13 C14 H14 127.3 . . ?
C14 C15 N10 107.2(9) . . ?
C14 C15 H15 126.4 . . ?
N10 C15 H15 126.4 . . ?
C17 C16 C20 109.3(11) . . ?
C17 C16 Co1 70.8(5) . . ?
C20 C16 Co1 70.8(6) . . ?
C17 C16 H16 125.3 . . ?
C20 C16 H16 125.3 . . ?
Co1 C16 H16 125.3 . . ?
C16 C17 C18 108.8(11) . . ?
C16 C17 Co1 71.1(6) . . ?
C18 C17 Co1 70.7(5) . . ?
C16 C17 H17 125.6 . . ?
C18 C17 H17 125.6 . . ?
Co1 C17 H17 125.6 . . ?
C19 C18 C17 108.8(9) . . ?
C19 C18 Co1 71.6(5) . . ?
C17 C18 Co1 69.9(5) . . ?
C19 C18 H18 125.6 . . ?
C17 C18 H18 125.6 . . ?
Co1 C18 H18 125.6 . . ?
C18 C19 C20 105.9(10) . . ?
C18 C19 Co1 70.2(5) . . ?
C20 C19 Co1 68.8(5) . . ?
C18 C19 H19 127.1 . . ?
C20 C19 H19 127.1 . . ?
Co1 C19 H19 127.1 . . ?
C16 C20 C19 107.2(9) . . ?
C16 C20 Co1 70.7(5) . . ?
C19 C20 Co1 70.4(5) . . ?
C16 C20 H20 126.4 . . ?
C19 C20 H20 126.4 . . ?
Co1 C20 H20 126.4 . . ?
C22 C21 O2 123.0(16) . . ?
C22 C21 H21A 106.6 . . ?
O2 C21 H21A 106.6 . . ?
C22 C21 H21B 106.6 . . ?
O2 C21 H21B 106.6 . . ?
H21A C21 H21B 106.6 . . ?
C21 C22 H22A 109.5 . . ?
C21 C22 H22B 109.5 . . ?
H22A C22 H22B 109.5 . . ?
C21 C22 H22C 109.5 . . ?
H22A C22 H22C 109.5 . . ?
H22B C22 H22C 109.5 . . ?
C24 C23 O3 132.0(12) . . ?
C24 C23 H23A 104.2 . . ?
O3 C23 H23A 104.2 . . ?
C24 C23 H23B 104.2 . . ?
O3 C23 H23B 104.2 . . ?
H23A C23 H23B 105.6 . . ?
C23 C24 H24A 109.5 . . ?
C23 C24 H24B 109.5 . . ?
H24A C24 H24B 109.5 . . ?
C23 C24 H24C 109.5 . . ?
H24A C24 H24C 109.5 . . ?
H24B C24 H24C 109.5 . . ?
O5 C25 C26 113.7(11) . . ?
O5 C25 H25A 108.8 . . ?
C26 C25 H25A 108.8 . . ?
O5 C25 H25B 108.8 . . ?
C26 C25 H25B 108.8 . . ?
H25A C25 H25B 107.7 . . ?
C25 C26 H26A 109.5 . . ?
C25 C26 H26B 109.5 . . ?
H26A C26 H26B 109.5 . . ?
C25 C26 H26C 109.5 . . ?
H26A C26 H26C 109.5 . . ?
H26B C26 H26C 109.5 . . ?
C28 C27 O6 116.4(11) . . ?
C28 C27 H27A 108.2 . . ?
O6 C27 H27A 108.2 . . ?
C28 C27 H27B 108.2 . . ?
O6 C27 H27B 108.2 . . ?
H27A C27 H27B 107.3 . . ?
C27 C28 H28A 109.5 . . ?
C27 C28 H28B 109.5 . . ?
H28A C28 H28B 109.5 . . ?
C27 C28 H28C 109.5 . . ?
H28A C28 H28C 109.5 . . ?
H28B C28 H28C 109.5 . . ?
C30 C29 O8 118.4(10) . . ?
C30 C29 H29A 107.7 . . ?
O8 C29 H29A 107.7 . . ?
C30 C29 H29B 107.7 . . ?
O8 C29 H29B 107.7 . . ?
H29A C29 H29B 107.1 . . ?
C29 C30 H30A 109.5 . . ?
C29 C30 H30B 109.5 . . ?
H30A C30 H30B 109.5 . . ?
C29 C30 H30C 109.5 . . ?
H30A C30 H30C 109.5 . . ?
H30B C30 H30C 109.5 . . ?
O9 C31 C32 109.8(12) . . ?
O9 C31 H31A 109.7 . . ?
C32 C31 H31A 109.7 . . ?
O9 C31 H31B 109.7 . . ?
C32 C31 H31B 109.7 . . ?
H31A C31 H31B 108.2 . . ?
C31 C32 H32A 109.5 . . ?
C31 C32 H32B 109.5 . . ?
H32A C32 H32B 109.5 . . ?
C31 C32 H32C 109.5 . . ?
H32A C32 H32C 109.5 . . ?
H32B C32 H32C 109.5 . . ?
O10 C33 H33A 109.5 . . ?
O10 C33 H33B 109.5 . . ?
H33A C33 H33B 109.5 . . ?
O10 C33 H33C 109.5 . . ?
H33A C33 H33C 109.5 . . ?
H33B C33 H33C 109.5 . . ?
O11 C34 H34A 109.4 . . ?
O11 C34 H34B 109.6 . . ?
H34A C34 H34B 109.5 . . ?
O11 C34 H34C 109.3 . . ?
H34A C34 H34C 109.5 . . ?
H34B C34 H34C 109.5 . . ?
O12 C35 H35A 109.8 . . ?
O12 C35 H35B 108.6 . . ?
H35A C35 H35B 109.5 . . ?
O12 C35 H35C 110.0 . . ?
H35A C35 H35C 109.5 . . ?
H35B C35 H35C 109.5 . . ?
C17 Co1 C16 38.1(4) . . ?
C17 Co1 C20 64.7(4) . . ?
C16 Co1 C20 38.4(4) . . ?
C17 Co1 C18 39.3(4) . . ?
C16 Co1 C18 65.1(4) . . ?
C20 Co1 C18 65.7(4) . . ?
C17 Co1 C19 65.3(4) . . ?
C16 Co1 C19 66.0(4) . . ?
C20 Co1 C19 40.8(4) . . ?
C18 Co1 C19 38.2(4) . . ?
C17 Co1 P3 111.5(4) . . ?
C16 Co1 P3 88.0(3) . . ?
C20 Co1 P3 101.1(3) . . ?
C18 Co1 P3 150.5(3) . . ?
C19 Co1 P3 141.1(3) . . ?
C17 Co1 P1 96.7(3) . . ?
C16 Co1 P1 128.7(4) . . ?
C20 Co1 P1 160.1(3) . . ?
C18 Co1 P1 95.6(3) . . ?
C19 Co1 P1 126.5(3) . . ?
P3 Co1 P1 92.16(9) . . ?
C17 Co1 P2 155.2(4) . . ?
C16 Co1 P2 141.7(4) . . ?
C20 Co1 P2 104.6(4) . . ?
C18 Co1 P2 116.3(3) . . ?
C19 Co1 P2 91.8(3) . . ?
P3 Co1 P2 92.18(9) . . ?
P1 Co1 P2 89.53(8) . . ?
O7 Cu1 O1 90.7(2) . . ?
O7 Cu1 N2 88.1(2) . . ?
O1 Cu1 N2 169.4(3) . . ?
O7 Cu1 N1 163.8(2) . . ?
O1 Cu1 N1 86.9(2) . . ?
N2 Cu1 N1 91.3(2) . . ?
O7 Cu1 O4 92.9(2) . . ?
O1 Cu1 O4 91.6(2) . . ?
N2 Cu1 O4 98.9(2) . . ?
N1 Cu1 O4 103.2(2) . . ?
C3 Fe1 C2 89.6(3) . . ?
C3 Fe1 C1 88.1(3) . . ?
C2 Fe1 C1 85.8(3) . . ?
C3 Fe1 N4 91.1(3) . . ?
C2 Fe1 N4 92.8(2) . . ?
C1 Fe1 N4 178.4(3) . . ?
C3 Fe1 N8 176.8(3) . . ?
C2 Fe1 N8 93.6(3) . . ?
C1 Fe1 N8 92.6(3) . . ?
N4 Fe1 N8 88.3(2) . . ?
C3 Fe1 N6 89.2(3) . . ?
C2 Fe1 N6 178.7(3) . . ?
C1 Fe1 N6 93.8(2) . . ?
N4 Fe1 N6 87.5(2) . . ?
N8 Fe1 N6 87.7(2) . . ?
C1 N1 Cu1 172.2(6) . . ?
C2 N2 Cu1 174.8(6) 2_556 . ?
C4 N4 N5 107.7(6) . . ?
C4 N4 Fe1 131.8(5) . . ?
N5 N4 Fe1 120.4(4) . . ?
C6 N5 N4 110.3(6) . . ?
C6 N5 B1 131.3(7) . . ?
N4 N5 B1 118.4(5) . . ?
C7 N6 N7 106.9(5) . . ?
C7 N6 Fe1 131.2(5) . . ?
N7 N6 Fe1 121.8(4) . . ?
N6 N7 C9 108.4(6) . . ?
N6 N7 B1 117.1(5) . . ?
C9 N7 B1 134.5(6) . . ?
C10 N8 N9 105.5(6) . . ?
C10 N8 Fe1 133.7(5) . . ?
N9 N8 Fe1 120.7(4) . . ?
C12 N9 N8 109.0(6) . . ?
C12 N9 B1 133.7(6) . . ?
N8 N9 B1 117.0(6) . . ?
N11 N10 C15 110.6(7) . . ?
N11 N10 B1 120.9(7) . . ?
C15 N10 B1 127.9(7) . . ?
C13 N11 N10 104.1(9) . . ?
P1 O1 Cu1 126.9(3) . . ?
C21 O2 P1 121.0(7) . . ?
C23 O3 P1 125.0(6) . . ?
P2 O4 Cu1 123.8(3) . . ?
C25 O5 P2 123.8(7) . . ?
C27 O6 P2 123.0(7) . . ?
P3 O7 Cu1 127.5(3) . . ?
C29 O8 P3 123.5(6) . . ?
C31 O9 P3 128.4(8) . . ?
C33 O10 H10A 108.0 . . ?
C34 O11 H11A 108.2 . . ?
C35 O12 H12A 103.3 . . ?
H13A O13 H13B 108.5 . . ?
O1 P1 O2 106.8(3) . . ?
O1 P1 O3 109.6(3) . . ?
O2 P1 O3 101.7(3) . . ?
O1 P1 Co1 118.1(2) . . ?
O2 P1 Co1 108.6(2) . . ?
O3 P1 Co1 110.7(2) . . ?
O4 P2 O5 110.3(3) . . ?
O4 P2 O6 109.6(3) . . ?
O5 P2 O6 99.9(4) . . ?
O4 P2 Co1 119.3(2) . . ?
O5 P2 Co1 105.9(3) . . ?
O6 P2 Co1 110.1(3) . . ?
O7 P3 O9 108.2(4) . . ?
O7 P3 O8 108.2(3) . . ?
O9 P3 O8 101.1(5) . . ?
O7 P3 Co1 121.0(2) . . ?
O9 P3 Co1 109.9(3) . . ?
O8 P3 Co1 106.5(3) . . ?

loop_
_geom_bond_atom_site_label_1
_geom_bond_atom_site_label_2
_geom_bond_distance
_geom_bond_site_symmetry_2
_geom_bond_publ_flag
B1 N10 1.510(10) . ?
B1 N7 1.521(10) . ?
B1 N5 1.539(11) . ?
B1 N9 1.565(10) . ?
C1 N1 1.131(8) . ?
C1 Fe1 1.931(7) . ?
C2 N2 1.168(8) 2_556 ?
C2 Fe1 1.913(7) . ?
C3 N3 1.148(10) . ?
C3 Fe1 1.913(9) . ?
C4 N4 1.339(9) . ?
C4 C5 1.392(11) . ?
C4 H4 0.9300 . ?
C5 C6 1.364(12) . ?
C5 H5 0.9300 . ?
C6 N5 1.294(9) . ?
C6 H6 0.9300 . ?
C7 N6 1.325(9) . ?
C7 C8 1.376(11) . ?
C7 H7 0.9300 . ?
C8 C9 1.347(11) . ?
C8 H8 0.9300 . ?
C9 N7 1.356(9) . ?
C9 H9 0.9300 . ?
C10 N8 1.323(9) . ?
C10 C11 1.354(11) . ?
C10 H10 0.9300 . ?
C11 C12 1.355(11) . ?
C11 H11 0.9300 . ?
C12 N9 1.345(9) . ?
C12 H12 0.9300 . ?
C13 N11 1.322(12) . ?
C13 C14 1.343(14) . ?
C13 H13 0.9300 . ?
C14 C15 1.330(12) . ?
C14 H14 0.9300 . ?
C15 N10 1.354(11) . ?
C15 H15 0.9300 . ?
C16 C17 1.348(14) . ?
C16 C20 1.361(15) . ?
C16 Co1 2.066(9) . ?
C16 H16 0.9800 . ?
C17 C18 1.391(14) . ?
C17 Co1 2.062(9) . ?
C17 H17 0.9800 . ?
C18 C19 1.363(13) . ?
C18 Co1 2.072(8) . ?
C18 H18 0.9800 . ?
C19 C20 1.451(14) . ?
C19 Co1 2.089(9) . ?
C19 H19 0.9800 . ?
C20 Co1 2.067(8) . ?
C20 H20 0.9800 . ?
C21 C22 1.260(14) . ?
C21 O2 1.463(13) . ?
C21 H21A 0.9700 . ?
C21 H21B 0.9700 . ?
C22 H22A 0.9600 . ?
C22 H22B 0.9600 . ?
C22 H22C 0.9600 . ?
C23 C24 1.250(12) . ?
C23 O3 1.350(10) . ?
C23 H23A 0.9700 . ?
C23 H23B 0.9700 . ?
C24 H24A 0.9600 . ?
C24 H24B 0.9600 . ?
C24 H24C 0.9600 . ?
C25 O5 1.398(12) . ?
C25 C26 1.438(16) . ?
C25 H25A 0.9700 . ?
C25 H25B 0.9700 . ?
C26 H26A 0.9600 . ?
C26 H26B 0.9600 . ?
C26 H26C 0.9600 . ?
C27 C28 1.358(15) . ?
C27 O6 1.372(12) . ?
C27 H27A 0.9700 . ?
C27 H27B 0.9700 . ?
C28 H28A 0.9600 . ?
C28 H28B 0.9600 . ?
C28 H28C 0.9600 . ?
C29 C30 1.307(14) . ?
C29 O8 1.431(11) . ?
C29 H29A 0.9700 . ?
C29 H29B 0.9700 . ?
C30 H30A 0.9600 . ?
C30 H30B 0.9600 . ?
C30 H30C 0.9600 . ?
C31 O9 1.343(14) . ?
C31 C32 1.493(17) . ?
C31 H31A 0.9700 . ?
C31 H31B 0.9700 . ?
C32 H32A 0.9600 . ?
C32 H32B 0.9600 . ?
C32 H32C 0.9600 . ?
C33 O10 1.32(2) . ?
C33 H33A 0.9600 . ?
C33 H33B 0.9600 . ?
C33 H33C 0.9600 . ?
C34 O11 1.32(3) . ?
C34 H34A 0.9600 . ?
C34 H34B 0.9600 . ?
C34 H34C 0.9600 . ?
C35 O12 1.34(11) . ?
C35 H35A 0.9600 . ?
C35 H35B 0.9600 . ?
C35 H35C 0.9600 . ?
Co1 P3 2.155(2) . ?
Co1 P1 2.156(2) . ?
Co1 P2 2.162(2) . ?
Cu1 O7 1.947(4) . ?
Cu1 O1 1.948(5) . ?
Cu1 N2 1.961(6) . ?
Cu1 N1 1.969(6) . ?
Cu1 O4 2.219(5) . ?
Fe1 N4 1.951(6) . ?
Fe1 N8 1.958(6) . ?
Fe1 N6 1.966(5) . ?
N2 C2 1.168(8) 2_556 ?
N4 N5 1.353(8) . ?
N6 N7 1.345(7) . ?
N8 N9 1.369(7) . ?
N10 N11 1.326(9) . ?
O1 P1 1.519(5) . ?
O2 P1 1.595(6) . ?
O3 P1 1.604(5) . ?
O4 P2 1.493(5) . ?
O5 P2 1.596(6) . ?
O6 P2 1.603(6) . ?
O7 P3 1.505(5) . ?
O8 P3 1.593(6) . ?
O9 P3 1.586(8) . ?
O10 H10A 0.8500 . ?
O11 H11A 0.8502 . ?
O12 H12A 0.8500 . ?
O13 H13A 0.8500 . ?
O13 H13B 0.8499 . ?

loop_
_geom_torsion_atom_site_label_1
_geom_torsion_atom_site_label_2
_geom_torsion_atom_site_label_3
_geom_torsion_atom_site_label_4
_geom_torsion
_geom_torsion_site_symmetry_1
_geom_torsion_site_symmetry_2
_geom_torsion_site_symmetry_3
_geom_torsion_site_symmetry_4
_geom_torsion_publ_flag
N4 C4 C5 C6 -1.1(11) . . . . ?
C4 C5 C6 N5 1.1(11) . . . . ?
N6 C7 C8 C9 2.5(10) . . . . ?
C7 C8 C9 N7 -1.7(10) . . . . ?
N8 C10 C11 C12 -0.5(10) . . . . ?
C10 C11 C12 N9 1.2(10) . . . . ?
N11 C13 C14 C15 2.1(15) . . . . ?
C13 C14 C15 N10 -2.9(14) . . . . ?
C20 C16 C17 C18 0.5(10) . . . . ?
Co1 C16 C17 C18 61.0(6) . . . . ?
C20 C16 C17 Co1 -60.6(7) . . . . ?
C16 C17 C18 C19 0.0(10) . . . . ?
Co1 C17 C18 C19 61.3(6) . . . . ?
C16 C17 C18 Co1 -61.3(6) . . . . ?
C17 C18 C19 C20 -0.5(9) . . . . ?
Co1 C18 C19 C20 59.8(6) . . . . ?
C17 C18 C19 Co1 -60.3(6) . . . . ?
C17 C16 C20 C19 -0.8(10) . . . . ?
Co1 C16 C20 C19 -61.3(6) . . . . ?
C17 C16 C20 Co1 60.5(6) . . . . ?
C18 C19 C20 C16 0.8(10) . . . . ?
Co1 C19 C20 C16 61.5(6) . . . . ?
C18 C19 C20 Co1 -60.8(6) . . . . ?
C18 C17 Co1 C16 -118.7(10) . . . . ?
C16 C17 Co1 C20 36.8(7) . . . . ?
C18 C17 Co1 C20 -81.9(7) . . . . ?
C16 C17 Co1 C18 118.7(10) . . . . ?
C16 C17 Co1 C19 82.1(8) . . . . ?
C18 C17 Co1 C19 -36.6(6) . . . . ?
C16 C17 Co1 P3 -55.7(8) . . . . ?
C18 C17 Co1 P3 -174.4(5) . . . . ?
C16 C17 Co1 P1 -150.7(7) . . . . ?
C18 C17 Co1 P1 90.7(6) . . . . ?
C16 C17 Co1 P2 105.9(10) . . . . ?
C18 C17 Co1 P2 -12.8(12) . . . . ?
C20 C16 Co1 C17 119.5(10) . . . . ?
C17 C16 Co1 C20 -119.5(10) . . . . ?
C17 C16 Co1 C18 -37.8(7) . . . . ?
C20 C16 Co1 C18 81.7(7) . . . . ?
C17 C16 Co1 C19 -80.0(8) . . . . ?
C20 C16 Co1 C19 39.5(6) . . . . ?
C17 C16 Co1 P3 129.7(8) . . . . ?
C20 C16 Co1 P3 -110.8(6) . . . . ?
C17 C16 Co1 P1 38.6(9) . . . . ?
C20 C16 Co1 P1 158.1(5) . . . . ?
C17 C16 Co1 P2 -139.3(7) . . . . ?
C20 C16 Co1 P2 -19.8(9) . . . . ?
C16 C20 Co1 C17 -36.4(6) . . . . ?
C19 C20 Co1 C17 80.8(7) . . . . ?
C19 C20 Co1 C16 117.2(9) . . . . ?
C16 C20 Co1 C18 -79.9(7) . . . . ?
C19 C20 Co1 C18 37.3(6) . . . . ?
C16 C20 Co1 C19 -117.2(9) . . . . ?
C16 C20 Co1 P3 72.2(6) . . . . ?
C19 C20 Co1 P3 -170.6(6) . . . . ?
C16 C20 Co1 P1 -58.6(15) . . . . ?
C19 C20 Co1 P1 58.7(16) . . . . ?
C16 C20 Co1 P2 167.5(6) . . . . ?
C19 C20 Co1 P2 -75.3(6) . . . . ?
C19 C18 Co1 C17 -118.9(9) . . . . ?
C19 C18 Co1 C16 -82.2(7) . . . . ?
C17 C18 Co1 C16 36.7(7) . . . . ?
C19 C18 Co1 C20 -39.8(7) . . . . ?
C17 C18 Co1 C20 79.1(7) . . . . ?
C17 C18 Co1 C19 118.9(9) . . . . ?
C19 C18 Co1 P3 -108.2(8) . . . . ?
C17 C18 Co1 P3 10.7(11) . . . . ?
C19 C18 Co1 P1 147.4(6) . . . . ?
C17 C18 Co1 P1 -93.7(6) . . . . ?
C19 C18 Co1 P2 55.1(6) . . . . ?
C17 C18 Co1 P2 174.0(6) . . . . ?
C18 C19 Co1 C17 37.6(6) . . . . ?
C20 C19 Co1 C17 -79.2(7) . . . . ?
C18 C19 Co1 C16 79.6(7) . . . . ?
C20 C19 Co1 C16 -37.2(6) . . . . ?
C18 C19 Co1 C20 116.9(9) . . . . ?
C20 C19 Co1 C18 -116.9(9) . . . . ?
C18 C19 Co1 P3 131.7(5) . . . . ?
C20 C19 Co1 P3 14.9(9) . . . . ?
C18 C19 Co1 P1 -41.9(7) . . . . ?
C20 C19 Co1 P1 -158.8(6) . . . . ?
C18 C19 Co1 P2 -132.6(6) . . . . ?
C20 C19 Co1 P2 110.5(7) . . . . ?
N3 C3 Fe1 C2 147(21) . . . . ?
N3 C3 Fe1 C1 -127(21) . . . . ?
N3 C3 Fe1 N4 54(21) . . . . ?
N3 C3 Fe1 N8 -25(24) . . . . ?
N3 C3 Fe1 N6 -33(21) . . . . ?
N2 C2 Fe1 C3 97(35) 2_556 . . . ?
N2 C2 Fe1 C1 9(35) 2_556 . . . ?
N2 C2 Fe1 N4 -172(100) 2_556 . . . ?
N2 C2 Fe1 N8 -83(35) 2_556 . . . ?
N2 C2 Fe1 N6 83(38) 2_556 . . . ?
N1 C1 Fe1 C3 -86(66) . . . . ?
N1 C1 Fe1 C2 3(66) . . . . ?
N1 C1 Fe1 N4 -28(72) . . . . ?
N1 C1 Fe1 N8 97(66) . . . . ?
N1 C1 Fe1 N6 -175(100) . . . . ?
Fe1 C1 N1 Cu1 142(63) . . . . ?
O7 Cu1 N1 C1 -53(5) . . . . ?
O1 Cu1 N1 C1 29(4) . . . . ?
N2 Cu1 N1 C1 -141(4) . . . . ?
O4 Cu1 N1 C1 120(4) . . . . ?
O7 Cu1 N2 C2 125(6) . . . 2_556 ?
O1 Cu1 N2 C2 -152(6) . . . 2_556 ?
N1 Cu1 N2 C2 -72(6) . . . 2_556 ?
O4 Cu1 N2 C2 32(6) . . . 2_556 ?
C5 C4 N4 N5 0.6(9) . . . . ?
C5 C4 N4 Fe1 -176.8(6) . . . . ?
C3 Fe1 N4 C4 46.1(8) . . . . ?
C2 Fe1 N4 C4 -43.5(8) . . . . ?
C1 Fe1 N4 C4 -13(11) . . . . ?
N8 Fe1 N4 C4 -137.0(7) . . . . ?
N6 Fe1 N4 C4 135.2(7) . . . . ?
C3 Fe1 N4 N5 -131.0(6) . . . . ?
C2 Fe1 N4 N5 139.4(5) . . . . ?
C1 Fe1 N4 N5 170(10) . . . . ?
N8 Fe1 N4 N5 45.8(5) . . . . ?
N6 Fe1 N4 N5 -41.9(5) . . . . ?
C5 C6 N5 N4 -0.8(10) . . . . ?
C5 C6 N5 B1 179.2(8) . . . . ?
C4 N4 N5 C6 0.1(9) . . . . ?
Fe1 N4 N5 C6 177.8(5) . . . . ?
C4 N4 N5 B1 -179.9(7) . . . . ?
Fe1 N4 N5 B1 -2.1(8) . . . . ?
N10 B1 N5 C6 4.3(11) . . . . ?
N7 B1 N5 C6 -121.5(8) . . . . ?
N9 B1 N5 C6 124.2(8) . . . . ?
N10 B1 N5 N4 -175.8(6) . . . . ?
N7 B1 N5 N4 58.4(8) . . . . ?
N9 B1 N5 N4 -55.9(8) . . . . ?
C8 C7 N6 N7 -2.4(9) . . . . ?
C8 C7 N6 Fe1 -178.5(6) . . . . ?
C3 Fe1 N6 C7 -47.6(7) . . . . ?
C2 Fe1 N6 C7 -34(12) . . . . ?
C1 Fe1 N6 C7 40.4(7) . . . . ?
N4 Fe1 N6 C7 -138.8(7) . . . . ?
N8 Fe1 N6 C7 132.8(7) . . . . ?
C3 Fe1 N6 N7 136.8(5) . . . . ?
C2 Fe1 N6 N7 150(11) . . . . ?
C1 Fe1 N6 N7 -135.2(5) . . . . ?
N4 Fe1 N6 N7 45.6(5) . . . . ?
N8 Fe1 N6 N7 -42.8(5) . . . . ?
C7 N6 N7 C9 1.3(8) . . . . ?
Fe1 N6 N7 C9 177.8(5) . . . . ?
C7 N6 N7 B1 -179.6(7) . . . . ?
Fe1 N6 N7 B1 -3.1(8) . . . . ?
C8 C9 N7 N6 0.3(9) . . . . ?
C8 C9 N7 B1 -178.6(8) . . . . ?
N10 B1 N7 N6 -177.1(7) . . . . ?
N5 B1 N7 N6 -54.8(8) . . . . ?
N9 B1 N7 N6 59.8(8) . . . . ?
N10 B1 N7 C9 1.8(13) . . . . ?
N5 B1 N7 C9 124.1(8) . . . . ?
N9 B1 N7 C9 -121.3(8) . . . . ?
C11 C10 N8 N9 -0.4(8) . . . . ?
C11 C10 N8 Fe1 175.0(5) . . . . ?
C3 Fe1 N8 C10 -139(5) . . . . ?
C2 Fe1 N8 C10 48.5(6) . . . . ?
C1 Fe1 N8 C10 -37.4(6) . . . . ?
N4 Fe1 N8 C10 141.3(6) . . . . ?
N6 Fe1 N8 C10 -131.2(6) . . . . ?
C3 Fe1 N8 N9 36(5) . . . . ?
C2 Fe1 N8 N9 -136.7(5) . . . . ?
C1 Fe1 N8 N9 137.4(5) . . . . ?
N4 Fe1 N8 N9 -43.9(5) . . . . ?
N6 Fe1 N8 N9 43.6(5) . . . . ?
C11 C12 N9 N8 -1.5(9) . . . . ?
C11 C12 N9 B1 -174.4(7) . . . . ?
C10 N8 N9 C12 1.1(7) . . . . ?
Fe1 N8 N9 C12 -175.0(5) . . . . ?
C10 N8 N9 B1 175.4(6) . . . . ?
Fe1 N8 N9 B1 -0.7(7) . . . . ?
N10 B1 N9 C12 -11.3(12) . . . . ?
N7 B1 N9 C12 114.7(8) . . . . ?
N5 B1 N9 C12 -130.4(8) . . . . ?
N10 B1 N9 N8 176.2(6) . . . . ?
N7 B1 N9 N8 -57.9(8) . . . . ?
N5 B1 N9 N8 57.1(8) . . . . ?
C14 C15 N10 N11 2.8(13) . . . . ?
C14 C15 N10 B1 -168.8(10) . . . . ?
N7 B1 N10 N11 24.1(13) . . . . ?
N5 B1 N10 N11 -97.3(9) . . . . ?
N9 B1 N10 N11 145.0(8) . . . . ?
N7 B1 N10 C15 -165.1(9) . . . . ?
N5 B1 N10 C15 73.6(12) . . . . ?
N9 B1 N10 C15 -44.1(13) . . . . ?
C14 C13 N11 N10 -0.4(15) . . . . ?
C15 N10 N11 C13 -1.5(13) . . . . ?
B1 N10 N11 C13 170.8(10) . . . . ?
O7 Cu1 O1 P1 -65.7(4) . . . . ?
N2 Cu1 O1 P1 -149.2(10) . . . . ?
N1 Cu1 O1 P1 130.4(4) . . . . ?
O4 Cu1 O1 P1 27.2(4) . . . . ?
C22 C21 O2 P1 -115.6(17) . . . . ?
C24 C23 O3 P1 -158.8(17) . . . . ?
O7 Cu1 O4 P2 34.8(4) . . . . ?
O1 Cu1 O4 P2 -56.0(4) . . . . ?
N2 Cu1 O4 P2 123.3(4) . . . . ?
N1 Cu1 O4 P2 -143.3(3) . . . . ?
C26 C25 O5 P2 128.9(10) . . . . ?
C28 C27 O6 P2 -165.9(12) . . . . ?
O1 Cu1 O7 P3 39.2(4) . . . . ?
N2 Cu1 O7 P3 -151.3(5) . . . . ?
N1 Cu1 O7 P3 120.7(7) . . . . ?
O4 Cu1 O7 P3 -52.4(4) . . . . ?
C30 C29 O8 P3 176.5(11) . . . . ?
C32 C31 O9 P3 165.5(11) . . . . ?
Cu1 O1 P1 O2 154.0(4) . . . . ?
Cu1 O1 P1 O3 -96.5(4) . . . . ?
Cu1 O1 P1 Co1 31.4(5) . . . . ?
C21 O2 P1 O1 51.1(9) . . . . ?
C21 O2 P1 O3 -63.8(9) . . . . ?
C21 O2 P1 Co1 179.5(8) . . . . ?
C23 O3 P1 O1 1.4(11) . . . . ?
C23 O3 P1 O2 114.2(10) . . . . ?
C23 O3 P1 Co1 -130.6(10) . . . . ?
C17 Co1 P1 O1 137.9(4) . . . . ?
C16 Co1 P1 O1 115.1(5) . . . . ?
C20 Co1 P1 O1 157.9(12) . . . . ?
C18 Co1 P1 O1 177.4(4) . . . . ?
C19 Co1 P1 O1 -158.0(4) . . . . ?
P3 Co1 P1 O1 26.0(3) . . . . ?
P2 Co1 P1 O1 -66.2(3) . . . . ?
C17 Co1 P1 O2 16.2(4) . . . . ?
C16 Co1 P1 O2 -6.6(5) . . . . ?
C20 Co1 P1 O2 36.2(13) . . . . ?
C18 Co1 P1 O2 55.7(4) . . . . ?
C19 Co1 P1 O2 80.2(5) . . . . ?
P3 Co1 P1 O2 -95.8(3) . . . . ?
P2 Co1 P1 O2 172.1(3) . . . . ?
C17 Co1 P1 O3 -94.7(4) . . . . ?
C16 Co1 P1 O3 -117.5(5) . . . . ?
C20 Co1 P1 O3 -74.6(12) . . . . ?
C18 Co1 P1 O3 -55.1(4) . . . . ?
C19 Co1 P1 O3 -30.6(5) . . . . ?
P3 Co1 P1 O3 153.4(2) . . . . ?
P2 Co1 P1 O3 61.3(2) . . . . ?
Cu1 O4 P2 O5 141.1(4) . . . . ?
Cu1 O4 P2 O6 -110.0(4) . . . . ?
Cu1 O4 P2 Co1 18.2(4) . . . . ?
C25 O5 P2 O4 47.1(9) . . . . ?
C25 O5 P2 O6 -68.2(9) . . . . ?
C25 O5 P2 Co1 177.5(8) . . . . ?
C27 O6 P2 O4 12.8(11) . . . . ?
C27 O6 P2 O5 128.5(10) . . . . ?
C27 O6 P2 Co1 -120.3(9) . . . . ?
C17 Co1 P2 O4 142.2(8) . . . . ?
C16 Co1 P2 O4 -144.4(5) . . . . ?
C20 Co1 P2 O4 -157.0(4) . . . . ?
C18 Co1 P2 O4 133.1(4) . . . . ?
C19 Co1 P2 O4 163.7(4) . . . . ?
P3 Co1 P2 O4 -55.0(3) . . . . ?
P1 Co1 P2 O4 37.2(3) . . . . ?
C17 Co1 P2 O5 17.2(9) . . . . ?
C16 Co1 P2 O5 90.6(6) . . . . ?
C20 Co1 P2 O5 78.0(4) . . . . ?
C18 Co1 P2 O5 8.2(4) . . . . ?
C19 Co1 P2 O5 38.7(4) . . . . ?
P3 Co1 P2 O5 -180.0(3) . . . . ?
P1 Co1 P2 O5 -87.8(3) . . . . ?
C17 Co1 P2 O6 -89.9(8) . . . . ?
C16 Co1 P2 O6 -16.5(6) . . . . ?
C20 Co1 P2 O6 -29.1(4) . . . . ?
C18 Co1 P2 O6 -98.9(4) . . . . ?
C19 Co1 P2 O6 -68.4(4) . . . . ?
P3 Co1 P2 O6 72.9(3) . . . . ?
P1 Co1 P2 O6 165.1(3) . . . . ?
Cu1 O7 P3 O9 -115.2(5) . . . . ?
Cu1 O7 P3 O8 136.0(4) . . . . ?
Cu1 O7 P3 Co1 12.9(5) . . . . ?
C31 O9 P3 O7 21.6(13) . . . . ?
C31 O9 P3 O8 135.2(12) . . . . ?
C31 O9 P3 Co1 -112.5(12) . . . . ?
C29 O8 P3 O7 35.1(10) . . . . ?
C29 O8 P3 O9 -78.5(9) . . . . ?
C29 O8 P3 Co1 166.6(8) . . . . ?
C17 Co1 P3 O7 -145.6(4) . . . . ?
C16 Co1 P3 O7 -176.3(5) . . . . ?
C20 Co1 P3 O7 147.4(5) . . . . ?
C18 Co1 P3 O7 -152.9(7) . . . . ?
C19 Co1 P3 O7 137.6(6) . . . . ?
P1 Co1 P3 O7 -47.6(3) . . . . ?
P2 Co1 P3 O7 42.0(3) . . . . ?
C17 Co1 P3 O9 -18.3(5) . . . . ?
C16 Co1 P3 O9 -48.9(5) . . . . ?
C20 Co1 P3 O9 -85.3(5) . . . . ?
C18 Co1 P3 O9 -25.5(7) . . . . ?
C19 Co1 P3 O9 -95.1(6) . . . . ?
P1 Co1 P3 O9 79.8(4) . . . . ?
P2 Co1 P3 O9 169.4(4) . . . . ?
C17 Co1 P3 O8 90.5(5) . . . . ?
C16 Co1 P3 O8 59.8(5) . . . . ?
C20 Co1 P3 O8 23.5(5) . . . . ?
C18 Co1 P3 O8 83.2(7) . . . . ?
C19 Co1 P3 O8 13.6(6) . . . . ?
P1 Co1 P3 O8 -171.5(3) . . . . ?
P2 Co1 P3 O8 -81.9(3) . . . . ?
